data_4323925
loop_
_publ_author_name
'Michael P. Doyle'
'Qi-Lin Zhou'
'Conrad E. Raab'
'Gregory H. P. Roos'
'Stanley H. Simonsen'
'Vincent Lynch'

_publ_section_title
;
 Synthesis and Structures of (2,2-cis)-Dirhodium(II) Tetrakis[methyl
 1-acyl-2-oxoimidazolidine-4(S)-carboxylates]. Chiral Catalysts for Highly
 Stereoselective Metal Carbene Transformations
;
_journal_name_full 'Inorganic Chemistry'
_journal_page_first 6064
_journal_page_last 6073
_journal_paper_doi 10.1021/ic960249a
_journal_volume 35
_journal_year 1996
_chemical_formula_sum 'C60 H66 N10 O16 Rh2'
_chemical_formula_weight 1389.05
_chemical_name_systematic
; 
 ? 
;
_space_group_IT_number 4
_symmetry_cell_setting monoclinic
_symmetry_space_group_name_Hall 'P 2yb'
_symmetry_space_group_name_H-M 'P 1 21 1'
_atom_sites_solution_hydrogens geom
_atom_sites_solution_primary direct
_atom_sites_solution_secondary difmap
_audit_creation_method SHELXL
_cell_angle_alpha 90.00
_cell_angle_beta 94.429(8)
_cell_angle_gamma 90.00
_cell_formula_units_Z 2
_cell_length_a 11.5890(10)
_cell_length_b 12.2250(10)
_cell_length_c 21.802(2)
_cell_measurement_temperature 173(2)
_cell_volume 3079.6(5)
_computing_structure_refinement 'SHELXL-93 (Sheldrick, 1993)'
_computing_structure_solution 'SHELXS-86 (Sheldrick, 1990)'
_diffrn_ambient_temperature 173(2)
_diffrn_radiation_monochromator graphite
_diffrn_radiation_source 'fine-focus sealed tube'
_diffrn_radiation_type MoK\a
_diffrn_radiation_wavelength 0.71073
_diffrn_reflns_av_R_equivalents 0.0636
_diffrn_reflns_av_sigmaI/netI 0.0909
_diffrn_reflns_limit_h_max 16
_diffrn_reflns_limit_h_min -16
_diffrn_reflns_limit_k_max 17
_diffrn_reflns_limit_k_min -1
_diffrn_reflns_limit_l_max 30
_diffrn_reflns_limit_l_min -30
_diffrn_reflns_number 19688
_diffrn_reflns_theta_max 30.00
_diffrn_reflns_theta_min 1.76
_exptl_absorpt_coefficient_mu 0.612
_exptl_crystal_density_diffrn 1.498
_exptl_crystal_F_000 1428
_refine_diff_density_max 0.597
_refine_diff_density_min -0.659
_refine_diff_density_rms 0.102
_refine_ls_abs_structure_details 'Flack H D (1983), Acta Cryst. A39, 876-881'
_refine_ls_abs_structure_Flack 0.00(3)
_refine_ls_extinction_coef 0.00129(11)
_refine_ls_extinction_expression Fc^*^=kFc[1+0.001xFc^2^\l^3^/sin(2\q)]^-1/4^
_refine_ls_extinction_method SHELXL
_refine_ls_goodness_of_fit_all 1.004
_refine_ls_goodness_of_fit_obs 1.045
_refine_ls_matrix_type full
_refine_ls_number_parameters 794
_refine_ls_number_reflns 10152
_refine_ls_number_restraints 1
_refine_ls_restrained_S_all 1.005
_refine_ls_restrained_S_obs 1.045
_refine_ls_R_factor_all 0.0763
_refine_ls_R_factor_obs 0.0455
_refine_ls_shift/esd_max -0.030
_refine_ls_shift/esd_mean 0.001
_refine_ls_structure_factor_coef Fsqd
_refine_ls_weighting_details 'w=1/[\s^2^(Fo^2^)+(0.0218P)^2^+0.0000P] where P=(Fo^2^+2Fc^2^)/3'
_refine_ls_weighting_scheme calc
_refine_ls_wR_factor_all 0.0772
_refine_ls_wR_factor_obs 0.0690
_reflns_number_observed 7693
_reflns_number_total 10153
_reflns_observed_criterion >2sigma(I)
_cod_data_source_file ic960249a_4.cif
_cod_data_source_block 11
_cod_depositor_comments
;
The following automatic conversions were performed:

'_refine_ls_weighting_scheme' value 'calc
w=1/[\s^2^(Fo^2^)+(0.0218P)^2^+0.0000P] where P=(Fo^2^+2Fc^2^)/3' was
changed to 'calc'. New tag '_refine_ls_weighting_details' was
created. The value of the new tag was set to
'w=1/[\s^2^(Fo^2^)+(0.0218P)^2^+0.0000P] where P=(Fo^2^+2Fc^2^)/3'.

Automatic conversion script
Id: cif_fix_values 3143 2015-03-26 13:38:13Z robertas 
;
_cod_original_sg_symbol_H-M 'P 21'
_cod_database_code 4323925

loop_
_symmetry_equiv_pos_as_xyz
'x, y, z'
'-x, y+1/2, -z'

loop_
_atom_site_aniso_label
_atom_site_aniso_U_11
_atom_site_aniso_U_22
_atom_site_aniso_U_33
_atom_site_aniso_U_23
_atom_site_aniso_U_13
_atom_site_aniso_U_12
Rh1 0.0176(2) 0.0164(2) 0.0169(2) 0.0009(2) 0.00113(15) -0.0016(2)
Rh2 0.0172(2) 0.0172(2) 0.0171(2) 0.0005(2) 0.00183(15) -0.0012(2)
N1A 0.018(2) 0.022(2) 0.019(2) 0.004(2) 0.000(2) -0.003(2)
C2A 0.021(2) 0.017(2) 0.024(2) -0.005(3) 0.001(2) -0.003(3)
N3A 0.020(2) 0.029(2) 0.023(2) 0.006(2) -0.001(2) -0.003(3)
C4A 0.022(3) 0.034(3) 0.021(2) 0.007(2) -0.006(2) 0.002(3)
C5A 0.020(2) 0.022(3) 0.019(2) 0.004(2) 0.000(2) 0.003(2)
C6A 0.018(2) 0.034(3) 0.023(2) -0.002(3) -0.001(2) 0.000(3)
O7A 0.036(2) 0.043(3) 0.026(2) 0.003(2) 0.007(2) 0.014(2)
O8A 0.040(2) 0.036(2) 0.024(2) 0.009(2) 0.002(2) 0.000(2)
C9A 0.067(5) 0.066(5) 0.031(3) 0.019(4) 0.009(3) -0.013(4)
C10A 0.020(3) 0.030(3) 0.023(3) 0.002(3) 0.001(2) 0.002(3)
O11A 0.026(2) 0.049(3) 0.028(2) -0.005(2) -0.003(2) -0.005(2)
C12A 0.031(3) 0.040(4) 0.026(3) 0.004(3) -0.002(3) -0.008(3)
C13A 0.031(4) 0.051(4) 0.043(4) 0.010(4) 0.000(3) -0.020(3)
C14A 0.018(3) 0.037(4) 0.039(4) 0.004(3) -0.001(3) -0.013(3)
C15A 0.046(5) 0.036(4) 0.041(4) 0.006(3) 0.002(3) 0.015(4)
C16A 0.042(4) 0.059(5) 0.045(4) 0.007(4) 0.012(3) 0.014(4)
C17A 0.038(4) 0.061(5) 0.044(4) 0.015(4) 0.004(3) -0.002(4)
C18A 0.035(3) 0.042(4) 0.063(4) 0.009(5) 0.002(3) 0.008(4)
C19A 0.036(4) 0.043(4) 0.046(4) -0.005(3) 0.018(3) 0.000(3)
O20A 0.019(2) 0.023(2) 0.021(2) 0.003(2) 0.0005(15) -0.004(2)
N1B 0.019(2) 0.024(3) 0.017(2) 0.000(2) 0.004(2) -0.001(2)
C2B 0.021(3) 0.021(3) 0.017(2) 0.000(2) -0.004(2) 0.000(2)
N3B 0.019(2) 0.022(2) 0.024(2) -0.001(2) 0.005(2) 0.001(2)
C4B 0.026(3) 0.031(3) 0.025(3) -0.001(2) 0.002(2) 0.003(3)
C5B 0.019(3) 0.024(3) 0.021(2) 0.002(2) 0.005(2) -0.004(2)
C6B 0.026(3) 0.029(3) 0.025(2) 0.005(3) 0.009(2) 0.009(3)
O7B 0.040(2) 0.059(3) 0.030(2) 0.008(2) -0.004(2) -0.001(2)
O8B 0.041(2) 0.037(3) 0.035(2) 0.016(2) 0.013(2) 0.000(2)
C9B 0.088(6) 0.053(5) 0.037(3) 0.029(3) 0.023(4) 0.006(4)
C10B 0.025(3) 0.027(3) 0.025(3) -0.003(3) -0.002(2) 0.000(3)
O11B 0.051(3) 0.025(3) 0.032(2) -0.001(2) 0.014(2) 0.010(2)
C12B 0.029(3) 0.022(3) 0.036(3) 0.004(3) 0.009(3) 0.004(3)
C13B 0.041(4) 0.026(3) 0.041(4) 0.005(3) 0.009(3) 0.012(3)
C14B 0.030(3) 0.024(3) 0.028(3) 0.008(3) -0.003(2) 0.009(3)
C15B 0.052(4) 0.034(4) 0.033(3) 0.004(3) -0.001(3) 0.003(3)
C16B 0.052(4) 0.048(5) 0.024(3) 0.002(3) -0.001(3) 0.001(4)
C17B 0.036(4) 0.055(5) 0.032(3) 0.017(4) -0.003(3) -0.008(4)
C18B 0.033(4) 0.032(4) 0.050(4) 0.013(3) -0.009(3) -0.003(3)
C19B 0.029(3) 0.036(4) 0.043(4) 0.009(3) 0.000(3) 0.004(3)
O20B 0.026(2) 0.021(2) 0.019(2) 0.000(2) 0.001(2) -0.003(2)
N1C 0.021(2) 0.029(3) 0.018(2) 0.003(2) 0.001(2) -0.006(2)
C2C 0.018(2) 0.024(3) 0.022(2) -0.003(3) -0.002(2) -0.002(3)
N3C 0.023(2) 0.030(3) 0.017(2) 0.004(2) -0.002(2) -0.002(2)
C4C 0.027(3) 0.031(3) 0.027(3) 0.004(2) -0.004(2) -0.006(2)
C5C 0.029(3) 0.021(3) 0.021(2) 0.004(2) 0.004(2) -0.004(2)
C6C 0.019(3) 0.032(3) 0.032(3) 0.007(3) -0.002(2) -0.002(2)
O7C 0.054(3) 0.023(2) 0.048(3) 0.003(2) -0.007(2) 0.006(2)
O8C 0.109(4) 0.040(3) 0.029(2) 0.017(2) 0.015(3) 0.016(3)
C9C 0.143(9) 0.059(6) 0.046(4) 0.030(4) 0.029(5) 0.024(6)
C10C 0.019(3) 0.028(3) 0.028(3) -0.006(3) 0.000(2) -0.001(3)
O11C 0.022(2) 0.049(3) 0.032(2) 0.004(2) -0.006(2) -0.007(2)
C12C 0.019(3) 0.037(4) 0.030(3) 0.004(3) 0.000(2) -0.002(3)
C13C 0.025(3) 0.052(4) 0.028(3) -0.004(3) 0.002(3) -0.012(3)
C14C 0.025(4) 0.037(4) 0.028(3) 0.000(3) 0.002(3) -0.012(3)
C15C 0.035(4) 0.041(4) 0.041(4) 0.002(3) 0.007(3) 0.006(3)
C16C 0.046(4) 0.048(4) 0.034(4) -0.005(3) 0.014(3) 0.007(4)
C17C 0.040(4) 0.050(5) 0.038(4) 0.009(3) 0.009(3) -0.002(4)
C18C 0.043(4) 0.044(4) 0.056(4) 0.007(4) 0.014(3) 0.001(4)
C19C 0.031(4) 0.047(4) 0.050(4) -0.001(4) 0.012(3) -0.002(3)
O20C 0.020(2) 0.026(2) 0.018(2) 0.003(2) -0.0011(15) -0.005(2)
N1D 0.020(2) 0.018(3) 0.023(2) 0.003(2) 0.008(2) 0.000(2)
C2D 0.015(3) 0.021(3) 0.029(3) -0.009(2) -0.003(2) -0.001(2)
N3D 0.025(3) 0.019(2) 0.028(2) -0.003(2) 0.006(2) 0.003(2)
C4D 0.026(3) 0.029(3) 0.024(3) -0.002(2) 0.008(2) 0.003(3)
C5D 0.017(3) 0.030(3) 0.026(3) -0.003(2) 0.004(2) 0.002(2)
C6D 0.019(3) 0.027(3) 0.048(3) 0.002(3) 0.013(3) 0.003(2)
O7D 0.029(2) 0.057(3) 0.076(3) -0.033(3) 0.016(2) -0.014(2)
O8D 0.040(3) 0.076(4) 0.079(3) 0.046(3) 0.025(2) 0.012(3)
C9D 0.055(5) 0.108(9) 0.183(10) 0.092(8) 0.059(6) 0.006(6)
C10D 0.024(3) 0.017(3) 0.044(4) -0.003(3) 0.002(3) 0.005(2)
O11D 0.052(3) 0.026(3) 0.050(3) -0.003(2) 0.018(2) 0.010(2)
C12D 0.027(3) 0.024(3) 0.035(3) 0.007(3) 0.003(3) 0.004(3)
C13D 0.032(4) 0.032(4) 0.042(4) 0.005(3) 0.006(3) 0.004(3)
C14D 0.028(3) 0.025(3) 0.043(3) 0.001(4) -0.003(2) 0.002(3)
C15D 0.035(4) 0.020(3) 0.044(4) 0.000(3) -0.004(3) 0.002(3)
C16D 0.033(4) 0.027(4) 0.070(5) 0.013(4) -0.001(3) -0.006(3)
C17D 0.033(4) 0.052(5) 0.051(4) 0.026(4) 0.002(3) -0.001(4)
C18D 0.047(4) 0.055(6) 0.040(4) -0.005(4) -0.010(3) -0.003(4)
C19D 0.052(4) 0.028(3) 0.045(4) -0.005(3) -0.002(3) -0.015(3)
O20D 0.026(2) 0.020(2) 0.021(2) 0.002(2) 0.006(2) 0.002(2)
N1E 0.024(3) 0.027(3) 0.024(2) 0.004(2) -0.002(2) -0.001(2)
C2E 0.044(4) 0.029(3) 0.027(3) 0.000(3) -0.001(3) -0.010(3)
C3E 0.113(8) 0.051(5) 0.056(5) 0.012(4) 0.011(5) -0.040(5)
N1F 0.026(3) 0.029(3) 0.024(2) 0.002(2) 0.006(2) 0.001(2)
C2F 0.034(4) 0.039(4) 0.030(3) 0.009(3) 0.002(3) -0.001(3)
C3F 0.066(6) 0.048(5) 0.097(7) 0.023(5) 0.027(5) -0.011(5)

loop_
_atom_site_label
_atom_site_type_symbol
_atom_site_fract_x
_atom_site_fract_y
_atom_site_fract_z
_atom_site_U_iso_or_equiv
_atom_site_thermal_displace_type
_atom_site_occupancy
_atom_site_calc_flag
_atom_site_refinement_flags
_atom_site_disorder_group
Rh1 Rh 0.30858(3) 0.76165(3) 0.70366(2) 0.01698(9) Uani 1 d . .
Rh2 Rh 0.25088(3) 0.65103(3) 0.79066(2) 0.01713(9) Uani 1 d . .
N1A N 0.4038(3) 0.6944(4) 0.8331(2) 0.0199(9) Uani 1 d . .
C2A C 0.4765(4) 0.7581(6) 0.8066(2) 0.0206(10) Uani 1 d . .
N3A N 0.5834(3) 0.7676(5) 0.8420(2) 0.0243(9) Uani 1 d . .
C4A C 0.5721(4) 0.7117(5) 0.9003(2) 0.0259(12) Uani 1 d . .
H4AA H 0.5599(4) 0.7637(5) 0.9322(2) 0.032 Uiso 1 d R .
H4AB H 0.6390(4) 0.6681(5) 0.9124(2) 0.032 Uiso 1 d R .
C5A C 0.4616(4) 0.6421(5) 0.8867(2) 0.0204(10) Uani 1 d . .
H5AA H 0.4825(4) 0.5684(5) 0.8771(2) 0.024 Uiso 1 d R .
C6A C 0.3911(4) 0.6442(6) 0.9424(2) 0.0250(11) Uani 1 d . .
O7A O 0.3435(3) 0.7234(3) 0.9598(2) 0.0344(10) Uani 1 d . .
O8A O 0.3931(3) 0.5469(4) 0.9696(2) 0.0334(10) Uani 1 d . .
C9A C 0.3330(6) 0.5419(7) 1.0255(3) 0.054(2) Uani 1 d . .
H9AA H 0.3403(6) 0.4684(7) 1.0410(3) 0.066 Uiso 1 d R .
H9AB H 0.3664(6) 0.5919(7) 1.0559(3) 0.066 Uiso 1 d R .
H9AC H 0.2526(6) 0.5590(7) 1.0167(3) 0.066 Uiso 1 d R .
C10A C 0.6758(5) 0.8366(5) 0.8355(3) 0.0243(13) Uani 1 d . .
O11A O 0.7451(3) 0.8504(4) 0.8799(2) 0.0347(10) Uani 1 d . .
C12A C 0.6876(5) 0.8901(6) 0.7742(3) 0.0325(15) Uani 1 d . .
H12A H 0.6244(5) 0.9402(6) 0.7661(3) 0.039 Uiso 1 d R .
H12B H 0.6827(5) 0.8352(6) 0.7426(3) 0.039 Uiso 1 d R .
C13A C 0.7996(5) 0.9530(6) 0.7715(3) 0.042(2) Uani 1 d . .
H13A H 0.8629(5) 0.9028(6) 0.7783(3) 0.051 Uiso 1 d R .
H13B H 0.8056(5) 1.0069(6) 0.8037(3) 0.051 Uiso 1 d R .
C14A C 0.8070(5) 1.0057(6) 0.7095(3) 0.032(2) Uani 1 d . .
C15A C 0.8666(6) 0.9563(6) 0.6647(3) 0.041(2) Uani 1 d . .
H15A H 0.9074(6) 0.8895(6) 0.6747(3) 0.050 Uiso 1 d R .
C16A C 0.8690(6) 1.0037(7) 0.6061(3) 0.048(2) Uani 1 d . .
H16A H 0.9084(6) 0.9660(7) 0.5752(3) 0.058 Uiso 1 d R .
C17A C 0.8130(6) 1.1004(7) 0.5931(3) 0.048(2) Uani 1 d . .
H17A H 0.8171(6) 1.1345(7) 0.5537(3) 0.057 Uiso 1 d R .
C18A C 0.7537(5) 1.1492(7) 0.6374(3) 0.047(2) Uani 1 d . .
H18A H 0.7100(5) 1.2145(7) 0.6276(3) 0.056 Uiso 1 d R .
C19A C 0.7516(5) 1.1048(6) 0.6952(3) 0.041(2) Uani 1 d . .
H19A H 0.7145(5) 1.1436(6) 0.7266(3) 0.048 Uiso 1 d R .
O20A O 0.4580(3) 0.8082(3) 0.7559(2) 0.0209(8) Uani 1 d . .
N1B N 0.3940(4) 0.6281(4) 0.6777(2) 0.0201(10) Uani 1 d . .
C2B C 0.3919(5) 0.5369(5) 0.7090(2) 0.0202(11) Uani 1 d . .
N3B N 0.4634(4) 0.4568(4) 0.6860(2) 0.0215(10) Uani 1 d . .
C4B C 0.5073(5) 0.4971(5) 0.6300(2) 0.0273(13) Uani 1 d . .
H4BA H 0.4661(5) 0.4659(5) 0.5943(2) 0.033 Uiso 1 d R .
H4BB H 0.5883(5) 0.4815(5) 0.6293(2) 0.033 Uiso 1 d R .
C5B C 0.4847(4) 0.6206(4) 0.6336(2) 0.0214(12) Uani 1 d . .
H5BA H 0.5534(4) 0.6584(4) 0.6493(2) 0.026 Uiso 1 d R .
C6B C 0.4433(4) 0.6654(5) 0.5709(2) 0.0265(12) Uani 1 d . .
O7B O 0.3573(3) 0.6349(4) 0.5418(2) 0.0433(11) Uani 1 d . .
O8B O 0.5164(3) 0.7392(4) 0.5518(2) 0.0374(11) Uani 1 d . .
C9B C 0.4788(6) 0.7932(6) 0.4939(3) 0.058(2) Uani 1 d . .
H9BA H 0.5364(6) 0.8452(6) 0.4839(3) 0.070 Uiso 1 d R .
H9BB H 0.4696(6) 0.7389(6) 0.4621(3) 0.070 Uiso 1 d R .
H9BC H 0.4066(6) 0.8301(6) 0.4975(3) 0.070 Uiso 1 d R .
C10B C 0.4741(5) 0.3469(5) 0.7011(2) 0.0256(13) Uani 1 d . .
O11B O 0.5239(3) 0.2867(3) 0.6667(2) 0.0353(11) Uani 1 d . .
C12B C 0.4262(5) 0.3076(5) 0.7590(3) 0.0286(13) Uani 1 d . .
H12C H 0.3441(5) 0.2971(5) 0.7518(3) 0.034 Uiso 1 d R .
H12D H 0.4396(5) 0.3618(5) 0.7906(3) 0.034 Uiso 1 d R .
C13B C 0.4817(5) 0.1998(5) 0.7815(3) 0.036(2) Uani 1 d . .
H13C H 0.5630(5) 0.2116(5) 0.7911(3) 0.044 Uiso 1 d R .
H13D H 0.4729(5) 0.1474(5) 0.7487(3) 0.044 Uiso 1 d R .
C14B C 0.4298(4) 0.1527(6) 0.8374(2) 0.0277(12) Uani 1 d . .
C15B C 0.4028(5) 0.2164(6) 0.8865(3) 0.040(2) Uani 1 d . .
H15B H 0.4164(5) 0.2938(6) 0.8848(3) 0.047 Uiso 1 d R .
C16B C 0.3600(6) 0.1714(6) 0.9384(3) 0.042(2) Uani 1 d . .
H16B H 0.3392(6) 0.2184(6) 0.9710(3) 0.050 Uiso 1 d R .
C17B C 0.3445(6) 0.0587(6) 0.9422(3) 0.041(2) Uani 1 d . .
H17B H 0.3160(6) 0.0260(6) 0.9781(3) 0.050 Uiso 1 d R .
C18B C 0.3707(5) -0.0057(6) 0.8935(3) 0.039(2) Uani 1 d . .
H18B H 0.3610(5) -0.0836(6) 0.8953(3) 0.046 Uiso 1 d R .
C19B C 0.4129(5) 0.0407(6) 0.8417(3) 0.036(2) Uani 1 d . .
H19B H 0.4300(5) -0.0049(6) 0.8077(3) 0.043 Uiso 1 d R .
O20B O 0.3321(3) 0.5174(3) 0.7543(2) 0.0221(9) Uani 1 d . .
N1C N 0.1586(4) 0.7104(4) 0.6599(2) 0.0224(10) Uani 1 d . .
C2C C 0.0872(4) 0.6472(6) 0.6873(2) 0.0216(10) Uani 1 d . .
N3C N -0.0131(4) 0.6227(4) 0.6485(2) 0.0233(11) Uani 1 d . .
C4C C -0.0059(4) 0.6786(5) 0.5901(2) 0.0285(13) Uani 1 d . .
H4CA H -0.0567(4) 0.7407(5) 0.5871(2) 0.035 Uiso 1 d R .
H4CB H -0.0248(4) 0.6300(5) 0.5562(2) 0.035 Uiso 1 d R .
C5C C 0.1213(4) 0.7158(4) 0.5941(2) 0.0236(11) Uani 1 d . .
H5CA H 0.1656(4) 0.6641(4) 0.5726(2) 0.028 Uiso 1 d R .
C6C C 0.1308(5) 0.8276(5) 0.5656(3) 0.0280(13) Uani 1 d . .
O7C O 0.1204(4) 0.9137(3) 0.5893(2) 0.0421(11) Uani 1 d . .
O8C O 0.1431(5) 0.8134(4) 0.5056(2) 0.0589(15) Uani 1 d . .
C9C C 0.1388(8) 0.9114(7) 0.4682(3) 0.081(3) Uani 1 d . .
H9CA H 0.1494(8) 0.8925(7) 0.4263(3) 0.096 Uiso 1 d R .
H9CB H 0.0646(8) 0.9453(7) 0.4705(3) 0.096 Uiso 1 d R .
H9CC H 0.1985(8) 0.9614(7) 0.4831(3) 0.096 Uiso 1 d R .
C10C C -0.1146(5) 0.5758(5) 0.6627(3) 0.0252(13) Uani 1 d . .
O11C O -0.1983(3) 0.5795(4) 0.6255(2) 0.0346(10) Uani 1 d . .
C12C C -0.1195(5) 0.5182(5) 0.7239(2) 0.0287(14) Uani 1 d . .
H12E H -0.1081(5) 0.5710(5) 0.7564(2) 0.035 Uiso 1 d R .
H12F H -0.0582(5) 0.4653(5) 0.7290(2) 0.035 Uiso 1 d R .
C13C C -0.2332(5) 0.4606(6) 0.7299(3) 0.035(2) Uani 1 d . .
H13E H -0.2420(5) 0.4036(6) 0.6996(3) 0.041 Uiso 1 d R .
H13F H -0.2949(5) 0.5122(6) 0.7217(3) 0.041 Uiso 1 d R .
C14C C -0.2416(5) 0.4096(6) 0.7926(3) 0.030(2) Uani 1 d . .
C15C C -0.3140(6) 0.4529(6) 0.8339(3) 0.038(2) Uani 1 d . .
H15C H -0.3626(6) 0.5135(6) 0.8209(3) 0.046 Uiso 1 d R .
C16C C -0.3210(6) 0.4095(6) 0.8908(3) 0.042(2) Uani 1 d . .
H16C H -0.3693(6) 0.4434(6) 0.9192(3) 0.050 Uiso 1 d R .
C17C C -0.2581(5) 0.3196(6) 0.9085(3) 0.042(2) Uani 1 d . .
H17C H -0.2645(5) 0.2878(6) 0.9483(3) 0.051 Uiso 1 d R .
C18C C -0.1853(5) 0.2732(7) 0.8683(3) 0.047(2) Uani 1 d . .
H18C H -0.1397(5) 0.2101(7) 0.8802(3) 0.056 Uiso 1 d R .
C19C C -0.1787(5) 0.3190(6) 0.8104(3) 0.042(2) Uani 1 d . .
H19C H -0.1297(5) 0.2869(6) 0.7817(3) 0.050 Uiso 1 d R .
O20C O 0.0998(3) 0.6100(3) 0.74111(15) 0.0214(8) Uani 1 d . .
N1D N 0.1732(3) 0.7874(3) 0.8189(2) 0.0200(10) Uani 1 d . .
C2D C 0.1724(4) 0.8776(5) 0.7862(2) 0.0220(12) Uani 1 d . .
N3D N 0.1122(4) 0.9622(4) 0.8136(2) 0.0238(10) Uani 1 d . .
C4D C 0.0752(5) 0.9247(5) 0.8726(2) 0.0262(13) Uani 1 d . .
H4DA H -0.0072(5) 0.9305(5) 0.8738(2) 0.032 Uiso 1 d R .
H4DB H 0.1126(5) 0.9660(5) 0.9059(2) 0.032 Uiso 1 d R .
C5D C 0.1150(4) 0.8036(5) 0.8748(2) 0.0242(12) Uani 1 d . .
H5DA H 0.1680(4) 0.7910(5) 0.9101(2) 0.029 Uiso 1 d R .
C6D C 0.0126(5) 0.7280(5) 0.8782(3) 0.0310(13) Uani 1 d . .
O7D O -0.0550(3) 0.7048(4) 0.8370(2) 0.0533(13) Uani 1 d . .
O8D O 0.0062(4) 0.6953(5) 0.9371(2) 0.064(2) Uani 1 d . .
C9D C -0.0927(7) 0.6274(8) 0.9465(4) 0.113(4) Uani 1 d . .
H9DA H -0.0902(7) 0.6078(8) 0.9892(4) 0.130 Uiso 1 d R .
H9DB H -0.1633(7) 0.6661(8) 0.9351(4) 0.130 Uiso 1 d R .
H9DC H -0.0895(7) 0.5624(8) 0.9220(4) 0.130 Uiso 1 d R .
C10D C 0.0932(5) 1.0680(5) 0.7950(3) 0.0283(13) Uani 1 d . .
O11D O 0.0428(4) 1.1287(3) 0.8277(2) 0.0420(12) Uani 1 d . .
C12D C 0.1327(5) 1.1038(5) 0.7328(3) 0.0284(13) Uani 1 d . .
H12G H 0.1095(5) 1.0497(5) 0.7024(3) 0.035 Uiso 1 d R .
H12H H 0.2156(5) 1.1092(5) 0.7352(3) 0.035 Uiso 1 d R .
C13D C 0.0807(5) 1.2122(6) 0.7121(3) 0.035(2) Uani 1 d . .
H13G H 0.0955(5) 1.2637(6) 0.7450(3) 0.042 Uiso 1 d R .
H13H H -0.0017(5) 1.2042(6) 0.7049(3) 0.042 Uiso 1 d R .
C14D C 0.1296(5) 1.2577(6) 0.6552(3) 0.0320(13) Uani 1 d . .
C15D C 0.1585(5) 1.3684(5) 0.6528(3) 0.0333(15) Uani 1 d . .
H15D H 0.1501(5) 1.4149(5) 0.6877(3) 0.040 Uiso 1 d R .
C16D C 0.2001(5) 1.4110(6) 0.6000(3) 0.043(2) Uani 1 d . .
H16D H 0.2202(5) 1.4870(6) 0.5984(3) 0.051 Uiso 1 d R .
C17D C 0.2143(6) 1.3467(6) 0.5499(3) 0.045(2) Uani 1 d . .
H17D H 0.2431(6) 1.3780(6) 0.5137(3) 0.054 Uiso 1 d R .
C18D C 0.1877(6) 1.2367(6) 0.5519(3) 0.048(2) Uani 1 d . .
H18D H 0.1987(6) 1.1911(6) 0.5169(3) 0.058 Uiso 1 d R .
C19D C 0.1446(5) 1.1928(6) 0.6043(3) 0.042(2) Uani 1 d . .
H19D H 0.1226(5) 1.1171(6) 0.6049(3) 0.050 Uiso 1 d R .
O20D O 0.2213(3) 0.8928(3) 0.7367(2) 0.0220(8) Uani 1 d . .
N1E N 0.3703(4) 0.8770(4) 0.6359(2) 0.0254(11) Uani 1 d . .
C2E C 0.4103(6) 0.9529(5) 0.6173(3) 0.0337(15) Uani 1 d . .
C3E C 0.4606(8) 1.0507(7) 0.5929(3) 0.073(3) Uani 1 d . .
H3EA H 0.5382(8) 1.0600(7) 0.6110(3) 0.080 Uiso 1 d R .
H3EB H 0.4149(8) 1.1133(7) 0.6020(3) 0.080 Uiso 1 d R .
H3EC H 0.4616(8) 1.0448(7) 0.5490(3) 0.080 Uiso 1 d R .
N1F N 0.1924(4) 0.5356(4) 0.8616(2) 0.0261(11) Uani 1 d . .
C2F C 0.1544(6) 0.4615(6) 0.8834(3) 0.0343(15) Uani 1 d . .
C3F C 0.1076(7) 0.3631(7) 0.9104(4) 0.069(3) Uani 1 d . .
H3FA H 0.0778(7) 0.3815(7) 0.9490(4) 0.080 Uiso 1 d R .
H3FC H 0.1671(7) 0.3088(7) 0.9173(4) 0.080 Uiso 1 d R .
H3FD H 0.0464(7) 0.3329(7) 0.8834(4) 0.080 Uiso 1 d R .

loop_
_atom_type_symbol
_atom_type_description
_atom_type_scat_dispersion_real
_atom_type_scat_dispersion_imag
_atom_type_scat_source
C C 0.0033 0.0016 'International Tables Vol C Tables 4.2.6.8 and 6.1.1.4'
H H 0.0000 0.0000 'International Tables Vol C Tables 4.2.6.8 and 6.1.1.4'
N N 0.0061 0.0033 'International Tables Vol C Tables 4.2.6.8 and 6.1.1.4'
O O 0.0106 0.0060 'International Tables Vol C Tables 4.2.6.8 and 6.1.1.4'
Rh Rh -1.1178 0.9187 'International Tables Vol C Tables 4.2.6.8 and 6.1.1.4'

loop_
_geom_angle_atom_site_label_1
_geom_angle_atom_site_label_2
_geom_angle_atom_site_label_3
_geom_angle
_geom_angle_site_symmetry_1
_geom_angle_site_symmetry_3
_geom_angle_publ_flag
N1B Rh1 N1C 92.3(2) . . ?
N1B Rh1 O20D 175.6(2) . . ?
N1C Rh1 O20D 88.8(2) . . ?
N1B Rh1 O20A 88.2(2) . . ?
N1C Rh1 O20A 174.79(15) . . ?
O20D Rh1 O20A 90.36(15) . . ?
N1B Rh1 N1E 98.0(2) . . ?
N1C Rh1 N1E 101.2(2) . . ?
O20D Rh1 N1E 86.0(2) . . ?
O20A Rh1 N1E 83.8(2) . . ?
N1B Rh1 Rh2 86.54(12) . . ?
N1C Rh1 Rh2 85.28(12) . . ?
O20D Rh1 Rh2 89.30(10) . . ?
O20A Rh1 Rh2 89.57(9) . . ?
N1E Rh1 Rh2 171.85(13) . . ?
N1A Rh2 N1D 92.3(2) . . ?
N1A Rh2 O20C 175.60(15) . . ?
N1D Rh2 O20C 88.8(2) . . ?
N1A Rh2 O20B 88.5(2) . . ?
N1D Rh2 O20B 175.0(2) . . ?
O20C Rh2 O20B 90.02(14) . . ?
N1A Rh2 N1F 98.7(2) . . ?
N1D Rh2 N1F 98.3(2) . . ?
O20C Rh2 N1F 85.3(2) . . ?
O20B Rh2 N1F 86.4(2) . . ?
N1A Rh2 Rh1 85.84(11) . . ?
N1D Rh2 Rh1 86.29(11) . . ?
O20C Rh2 Rh1 90.00(10) . . ?
O20B Rh2 Rh1 88.87(10) . . ?
N1F Rh2 Rh1 173.32(13) . . ?
C2A N1A C5A 110.1(4) . . ?
C2A N1A Rh2 121.9(3) . . ?
C5A N1A Rh2 126.3(3) . . ?
O20A C2A N1A 126.8(5) . . ?
O20A C2A N3A 121.3(5) . . ?
N1A C2A N3A 111.9(5) . . ?
C10A N3A C2A 130.5(5) . . ?
C10A N3A C4A 119.9(4) . . ?
C2A N3A C4A 107.7(4) . . ?
N3A C4A C5A 102.6(4) . . ?
N3A C4A H4AA 110.4(3) . . ?
C5A C4A H4AA 109.7(3) . . ?
N3A C4A H4AB 112.0(3) . . ?
C5A C4A H4AB 112.8(3) . . ?
H4AA C4A H4AB 109.3 . . ?
N1A C5A C6A 113.2(4) . . ?
N1A C5A C4A 103.7(4) . . ?
C6A C5A C4A 109.1(4) . . ?
N1A C5A H5AA 110.2(3) . . ?
C6A C5A H5AA 110.6(4) . . ?
C4A C5A H5AA 109.8(3) . . ?
O7A C6A O8A 125.2(4) . . ?
O7A C6A C5A 124.2(6) . . ?
O8A C6A C5A 110.5(5) . . ?
C6A O8A C9A 114.9(5) . . ?
O8A C9A H9AA 107.4(4) . . ?
O8A C9A H9AB 111.0(3) . . ?
H9AA C9A H9AB 109.5 . . ?
O8A C9A H9AC 110.0(3) . . ?
H9AA C9A H9AC 109.5 . . ?
H9AB C9A H9AC 109.5 . . ?
O11A C10A N3A 118.1(5) . . ?
O11A C10A C12A 123.1(5) . . ?
N3A C10A C12A 118.8(5) . . ?
C10A C12A C13A 113.1(5) . . ?
C10A C12A H12A 108.7(3) . . ?
C13A C12A H12A 108.2(4) . . ?
C10A C12A H12B 109.3(3) . . ?
C13A C12A H12B 109.3(4) . . ?
H12A C12A H12B 108.2 . . ?
C14A C13A C12A 111.1(5) . . ?
C14A C13A H13A 108.4(4) . . ?
C12A C13A H13A 108.5(4) . . ?
C14A C13A H13B 110.8(4) . . ?
C12A C13A H13B 109.6(4) . . ?
H13A C13A H13B 108.4 . . ?
C15A C14A C19A 118.1(6) . . ?
C15A C14A C13A 121.0(7) . . ?
C19A C14A C13A 120.9(6) . . ?
C14A C15A C16A 120.6(7) . . ?
C14A C15A H15A 118.5(4) . . ?
C16A C15A H15A 120.9(4) . . ?
C17A C16A C15A 120.2(7) . . ?
C17A C16A H16A 121.0(4) . . ?
C15A C16A H16A 118.9(4) . . ?
C18A C17A C16A 119.3(7) . . ?
C18A C17A H17A 120.4(5) . . ?
C16A C17A H17A 120.3(4) . . ?
C17A C18A C19A 121.4(7) . . ?
C17A C18A H18A 119.5(4) . . ?
C19A C18A H18A 119.1(4) . . ?
C18A C19A C14A 120.4(6) . . ?
C18A C19A H19A 119.9(4) . . ?
C14A C19A H19A 119.6(4) . . ?
C2A O20A Rh1 115.1(3) . . ?
C2B N1B C5B 109.2(4) . . ?
C2B N1B Rh1 121.0(3) . . ?
C5B N1B Rh1 128.4(3) . . ?
O20B C2B N1B 126.8(5) . . ?
O20B C2B N3B 121.3(5) . . ?
N1B C2B N3B 111.9(4) . . ?
C10B N3B C2B 129.6(5) . . ?
C10B N3B C4B 119.9(5) . . ?
C2B N3B C4B 108.7(5) . . ?
N3B C4B C5B 102.7(4) . . ?
N3B C4B H4BA 111.4(3) . . ?
C5B C4B H4BA 110.9(3) . . ?
N3B C4B H4BB 110.8(3) . . ?
C5B C4B H4BB 111.5(3) . . ?
H4BA C4B H4BB 109.4 . . ?
N1B C5B C6B 111.8(4) . . ?
N1B C5B C4B 103.1(4) . . ?
C6B C5B C4B 110.7(5) . . ?
N1B C5B H5BA 110.4(3) . . ?
C6B C5B H5BA 110.1(3) . . ?
C4B C5B H5BA 110.6(3) . . ?
O7B C6B O8B 124.8(5) . . ?
O7B C6B C5B 123.9(5) . . ?
O8B C6B C5B 111.3(5) . . ?
C6B O8B C9B 115.0(5) . . ?
O8B C9B H9BA 109.3(3) . . ?
O8B C9B H9BB 108.8(3) . . ?
H9BA C9B H9BB 109.5 . . ?
O8B C9B H9BC 110.3(3) . . ?
H9BA C9B H9BC 109.5 . . ?
H9BB C9B H9BC 109.5 . . ?
O11B C10B N3B 118.4(5) . . ?
O11B C10B C12B 123.0(5) . . ?
N3B C10B C12B 118.5(5) . . ?
C10B C12B C13B 111.9(5) . . ?
C10B C12B H12C 109.4(3) . . ?
C13B C12B H12C 108.9(3) . . ?
C10B C12B H12D 109.5(3) . . ?
C13B C12B H12D 108.8(3) . . ?
H12C C12B H12D 108.2 . . ?
C14B C13B C12B 113.8(5) . . ?
C14B C13B H13C 109.0(3) . . ?
C12B C13B H13C 108.7(3) . . ?
C14B C13B H13D 108.7(4) . . ?
C12B C13B H13D 108.4(3) . . ?
H13C C13B H13D 108.0 . . ?
C15B C14B C19B 117.7(6) . . ?
C15B C14B C13B 122.5(7) . . ?
C19B C14B C13B 119.7(6) . . ?
C14B C15B C16B 121.8(7) . . ?
C14B C15B H15B 118.6(4) . . ?
C16B C15B H15B 119.6(4) . . ?
C15B C16B C17B 119.9(7) . . ?
C15B C16B H16B 119.7(4) . . ?
C17B C16B H16B 120.4(4) . . ?
C18B C17B C16B 118.9(6) . . ?
C18B C17B H17B 120.0(4) . . ?
C16B C17B H17B 121.0(4) . . ?
C17B C18B C19B 120.5(7) . . ?
C17B C18B H18B 120.2(4) . . ?
C19B C18B H18B 119.3(4) . . ?
C14B C19B C18B 121.2(7) . . ?
C14B C19B H19B 118.9(4) . . ?
C18B C19B H19B 119.9(4) . . ?
C2B O20B Rh2 116.0(4) . . ?
C2C N1C C5C 108.9(4) . . ?
C2C N1C Rh1 121.4(3) . . ?
C5C N1C Rh1 128.7(3) . . ?
O20C C2C N1C 127.3(5) . . ?
O20C C2C N3C 120.9(5) . . ?
N1C C2C N3C 111.8(4) . . ?
C10C N3C C2C 129.4(4) . . ?
C10C N3C C4C 120.3(4) . . ?
C2C N3C C4C 108.9(4) . . ?
N3C C4C C5C 102.1(4) . . ?
N3C C4C H4CA 110.8(3) . . ?
C5C C4C H4CA 110.5(3) . . ?
N3C C4C H4CB 111.0(3) . . ?
C5C C4C H4CB 112.7(3) . . ?
H4CA C4C H4CB 109.6 . . ?
N1C C5C C6C 114.7(4) . . ?
N1C C5C C4C 104.4(4) . . ?
C6C C5C C4C 110.2(5) . . ?
N1C C5C H5CA 108.6(3) . . ?
C6C C5C H5CA 109.7(3) . . ?
C4C C5C H5CA 108.9(3) . . ?
O7C C6C O8C 124.4(6) . . ?
O7C C6C C5C 127.8(5) . . ?
O8C C6C C5C 107.6(5) . . ?
C6C O8C C9C 116.2(6) . . ?
O8C C9C H9CA 109.6(4) . . ?
O8C C9C H9CB 108.6(4) . . ?
H9CA C9C H9CB 109.5 . . ?
O8C C9C H9CC 110.1(4) . . ?
H9CA C9C H9CC 109.5 . . ?
H9CB C9C H9CC 109.5 . . ?
O11C C10C N3C 119.3(5) . . ?
O11C C10C C12C 121.5(5) . . ?
N3C C10C C12C 119.1(5) . . ?
C13C C12C C10C 112.7(5) . . ?
C13C C12C H12E 108.8(3) . . ?
C10C C12C H12E 108.9(3) . . ?
C13C C12C H12F 108.6(4) . . ?
C10C C12C H12F 109.6(3) . . ?
H12E C12C H12F 108.0 . . ?
C12C C13C C14C 112.8(5) . . ?
C12C C13C H13E 109.0(4) . . ?
C14C C13C H13E 108.2(4) . . ?
C12C C13C H13F 108.7(4) . . ?
C14C C13C H13F 109.9(4) . . ?
H13E C13C H13F 108.1 . . ?
C19C C14C C15C 117.5(6) . . ?
C19C C14C C13C 121.5(6) . . ?
C15C C14C C13C 121.1(7) . . ?
C16C C15C C14C 121.9(7) . . ?
C16C C15C H15C 119.8(4) . . ?
C14C C15C H15C 118.2(4) . . ?
C15C C16C C17C 120.5(6) . . ?
C15C C16C H16C 120.0(4) . . ?
C17C C16C H16C 119.5(4) . . ?
C16C C17C C18C 119.5(6) . . ?
C16C C17C H17C 120.5(4) . . ?
C18C C17C H17C 120.0(4) . . ?
C17C C18C C19C 119.3(7) . . ?
C17C C18C H18C 120.5(4) . . ?
C19C C18C H18C 120.2(4) . . ?
C14C C19C C18C 121.4(6) . . ?
C14C C19C H19C 118.3(4) . . ?
C18C C19C H19C 120.3(4) . . ?
C2C O20C Rh2 116.0(3) . . ?
C2D N1D C5D 110.9(4) . . ?
C2D N1D Rh2 121.0(3) . . ?
C5D N1D Rh2 128.1(3) . . ?
O20D C2D N1D 126.7(5) . . ?
O20D C2D N3D 121.5(5) . . ?
N1D C2D N3D 111.8(5) . . ?
C10D N3D C2D 130.1(5) . . ?
C10D N3D C4D 120.4(5) . . ?
C2D N3D C4D 109.4(5) . . ?
N3D C4D C5D 102.7(4) . . ?
N3D C4D H4DA 111.2(3) . . ?
C5D C4D H4DA 111.3(3) . . ?
N3D C4D H4DB 110.9(3) . . ?
C5D C4D H4DB 111.3(3) . . ?
H4DA C4D H4DB 109.4 . . ?
N1D C5D C6D 112.0(5) . . ?
N1D C5D C4D 105.1(4) . . ?
C6D C5D C4D 110.7(4) . . ?
N1D C5D H5DA 110.0(3) . . ?
C6D C5D H5DA 108.6(3) . . ?
C4D C5D H5DA 110.4(3) . . ?
O7D C6D O8D 124.7(6) . . ?
O7D C6D C5D 126.0(5) . . ?
O8D C6D C5D 109.1(5) . . ?
C6D O8D C9D 114.0(6) . . ?
O8D C9D H9DA 108.5(4) . . ?
O8D C9D H9DB 110.5(4) . . ?
H9DA C9D H9DB 109.5 . . ?
O8D C9D H9DC 109.4(5) . . ?
H9DA C9D H9DC 109.5 . . ?
H9DB C9D H9DC 109.5 . . ?
O11D C10D N3D 118.6(6) . . ?
O11D C10D C12D 122.6(5) . . ?
N3D C10D C12D 118.8(5) . . ?
C13D C12D C10D 112.1(5) . . ?
C13D C12D H12G 108.4(3) . . ?
C10D C12D H12G 109.2(3) . . ?
C13D C12D H12H 109.3(3) . . ?
C10D C12D H12H 109.7(3) . . ?
H12G C12D H12H 108.1 . . ?
C14D C13D C12D 113.7(5) . . ?
C14D C13D H13G 108.4(4) . . ?
C12D C13D H13G 108.0(3) . . ?
C14D C13D H13H 109.5(3) . . ?
C12D C13D H13H 109.2(3) . . ?
H13G C13D H13H 107.9 . . ?
C19D C14D C15D 118.7(6) . . ?
C19D C14D C13D 121.7(7) . . ?
C15D C14D C13D 119.6(6) . . ?
C16D C15D C14D 119.7(6) . . ?
C16D C15D H15D 119.9(4) . . ?
C14D C15D H15D 120.4(4) . . ?
C17D C16D C15D 121.3(6) . . ?
C17D C16D H16D 118.9(4) . . ?
C15D C16D H16D 119.7(4) . . ?
C16D C17D C18D 119.7(7) . . ?
C16D C17D H17D 119.9(4) . . ?
C18D C17D H17D 120.4(5) . . ?
C17D C18D C19D 119.8(7) . . ?
C17D C18D H18D 119.8(5) . . ?
C19D C18D H18D 120.4(4) . . ?
C14D C19D C18D 120.8(7) . . ?
C14D C19D H19D 119.3(4) . . ?
C18D C19D H19D 119.8(4) . . ?
C2D O20D Rh1 116.6(4) . . ?
C2E N1E Rh1 158.9(5) . . ?
N1E C2E C3E 179.3(8) . . ?
C2E C3E H3EA 109.7(5) . . ?
C2E C3E H3EB 109.7(5) . . ?
H3EA C3E H3EB 109.6 . . ?
C2E C3E H3EC 109.9(4) . . ?
H3EA C3E H3EC 109.6 . . ?
H3EB C3E H3EC 108.3 . . ?
C2F N1F Rh2 161.3(5) . . ?
N1F C2F C3F 177.9(7) . . ?
C2F C3F H3FA 109.2(4) . . ?
C2F C3F H3FC 110.3(4) . . ?
H3FA C3F H3FC 109.2 . . ?
C2F C3F H3FD 110.3(4) . . ?
H3FA C3F H3FD 109.2 . . ?
H3FC C3F H3FD 108.5 . . ?

loop_
_geom_bond_atom_site_label_1
_geom_bond_atom_site_label_2
_geom_bond_distance
_geom_bond_site_symmetry_2
_geom_bond_publ_flag
Rh1 N1B 2.013(4) . ?
Rh1 N1C 2.017(4) . ?
Rh1 O20D 2.055(4) . ?
Rh1 O20A 2.077(3) . ?
Rh1 N1E 2.202(5) . ?
Rh1 Rh2 2.4637(5) . ?
Rh2 N1A 2.005(4) . ?
Rh2 N1D 2.014(4) . ?
Rh2 O20C 2.047(3) . ?
Rh2 O20B 2.073(4) . ?
Rh2 N1F 2.237(5) . ?
N1A C2A 1.314(6) . ?
N1A C5A 1.451(6) . ?
C2A O20A 1.267(6) . ?
C2A N3A 1.412(6) . ?
N3A C10A 1.380(7) . ?
N3A C4A 1.459(6) . ?
C4A C5A 1.547(7) . ?
C4A H4AA 0.96 . ?
C4A H4AB 0.96 . ?
C5A C6A 1.515(6) . ?
C5A H5AA 0.96 . ?
C6A O7A 1.191(7) . ?
C6A O8A 1.328(7) . ?
O8A C9A 1.452(6) . ?
C9A H9AA 0.96 . ?
C9A H9AB 0.96 . ?
C9A H9AC 0.96 . ?
C10A O11A 1.222(6) . ?
C10A C12A 1.503(8) . ?
C12A C13A 1.514(8) . ?
C12A H12A 0.96 . ?
C12A H12B 0.96 . ?
C13A C14A 1.507(9) . ?
C13A H13A 0.96 . ?
C13A H13B 0.96 . ?
C14A C15A 1.378(9) . ?
C14A C19A 1.394(9) . ?
C15A C16A 1.405(9) . ?
C15A H15A 0.96 . ?
C16A C17A 1.367(10) . ?
C16A H16A 0.96 . ?
C17A C18A 1.364(9) . ?
C17A H17A 0.96 . ?
C18A C19A 1.375(8) . ?
C18A H18A 0.96 . ?
C19A H19A 0.96 . ?
N1B C2B 1.308(7) . ?
N1B C5B 1.481(6) . ?
C2B O20B 1.273(6) . ?
C2B N3B 1.400(7) . ?
N3B C10B 1.387(7) . ?
N3B C4B 1.445(7) . ?
C4B C5B 1.534(8) . ?
C4B H4BA 0.96 . ?
C4B H4BB 0.96 . ?
C5B C6B 1.516(7) . ?
C5B H5BA 0.96 . ?
C6B O7B 1.199(6) . ?
C6B O8B 1.326(6) . ?
O8B C9B 1.460(7) . ?
C9B H9BA 0.96 . ?
C9B H9BB 0.96 . ?
C9B H9BC 0.96 . ?
C10B O11B 1.225(6) . ?
C10B C12B 1.497(7) . ?
C12B C13B 1.531(8) . ?
C12B H12C 0.96 . ?
C12B H12D 0.96 . ?
C13B C14B 1.514(8) . ?
C13B H13C 0.96 . ?
C13B H13D 0.96 . ?
C14B C15B 1.379(8) . ?
C14B C19B 1.387(10) . ?
C15B C16B 1.383(8) . ?
C15B H15B 0.96 . ?
C16B C17B 1.393(10) . ?
C16B H16B 0.96 . ?
C17B C18B 1.374(9) . ?
C17B H17B 0.96 . ?
C18B C19B 1.387(9) . ?
C18B H18B 0.96 . ?
C19B H19B 0.96 . ?
N1C C2C 1.309(7) . ?
N1C C5C 1.469(6) . ?
C2C O20C 1.256(6) . ?
C2C N3C 1.416(6) . ?
N3C C10C 1.365(7) . ?
N3C C4C 1.452(6) . ?
C4C C5C 1.539(7) . ?
C4C H4CA 0.96 . ?
C4C H4CB 0.96 . ?
C5C C6C 1.509(7) . ?
C5C H5CA 0.96 . ?
C6C O7C 1.183(7) . ?
C6C O8C 1.337(7) . ?
O8C C9C 1.448(8) . ?
C9C H9CA 0.96 . ?
C9C H9CB 0.96 . ?
C9C H9CC 0.96 . ?
C10C O11C 1.216(7) . ?
C10C C12C 1.515(8) . ?
C12C C13C 1.509(8) . ?
C12C H12E 0.96 . ?
C12C H12F 0.96 . ?
C13C C14C 1.511(8) . ?
C13C H13E 0.96 . ?
C13C H13F 0.96 . ?
C14C C19C 1.366(9) . ?
C14C C15C 1.384(8) . ?
C15C C16C 1.357(9) . ?
C15C H15C 0.96 . ?
C16C C17C 1.358(9) . ?
C16C H16C 0.96 . ?
C17C C18C 1.384(8) . ?
C17C H17C 0.96 . ?
C18C C19C 1.387(8) . ?
C18C H18C 0.96 . ?
C19C H19C 0.96 . ?
N1D C2D 1.313(7) . ?
N1D C5D 1.451(6) . ?
C2D O20D 1.271(6) . ?
C2D N3D 1.405(7) . ?
N3D C10D 1.368(7) . ?
N3D C4D 1.460(7) . ?
C4D C5D 1.551(8) . ?
C4D H4DA 0.96 . ?
C4D H4DB 0.96 . ?
C5D C6D 1.510(7) . ?
C5D H5DA 0.96 . ?
C6D O7D 1.180(7) . ?
C6D O8D 1.352(7) . ?
O8D C9D 1.443(9) . ?
C9D H9DA 0.96 . ?
C9D H9DB 0.96 . ?
C9D H9DC 0.96 . ?
C10D O11D 1.211(6) . ?
C10D C12D 1.529(8) . ?
C12D C13D 1.510(8) . ?
C12D H12G 0.96 . ?
C12D H12H 0.96 . ?
C13D C14D 1.510(8) . ?
C13D H13G 0.96 . ?
C13D H13H 0.96 . ?
C14D C19D 1.387(8) . ?
C14D C15D 1.396(10) . ?
C15D C16D 1.384(9) . ?
C15D H15D 0.96 . ?
C16D C17D 1.366(10) . ?
C16D H16D 0.96 . ?
C17D C18D 1.381(11) . ?
C17D H17D 0.96 . ?
C18D C19D 1.389(9) . ?
C18D H18D 0.96 . ?
C19D H19D 0.96 . ?
N1E C2E 1.126(7) . ?
C2E C3E 1.450(9) . ?
C3E H3EA 0.96 . ?
C3E H3EB 0.96 . ?
C3E H3EC 0.96 . ?
N1F C2F 1.128(8) . ?
C2F C3F 1.462(9) . ?
C3F H3FA 0.96 . ?
C3F H3FC 0.96 . ?
C3F H3FD 0.96 . ?
